data_2226916
loop_
_publ_author_name
'Alizadeh, Robabeh'
'Mohammadi Eshlaghi, Parisa'
'Amani, Vahid'

_publ_section_title
;
 Dibromido(4,4'-dimethyl-2,2'-bipyridine-\k^2^<i>N</i>,<i>N</i>')zinc(II)
;
_journal_coeditor_code HB5556
_journal_issue 8
_journal_name_full 'Acta Crystallographica Section E'
_journal_page_first m996
_journal_paper_doi 10.1107/S1600536810028692
_journal_volume 66
_journal_year 2010
_chemical_formula_iupac '[Zn Br2 (C12 H12 N2)]'
_chemical_formula_moiety 'C12 H12 Br2 N2 Zn1'
_chemical_formula_sum 'C12 H12 Br2 N2 Zn'
_chemical_formula_weight 409.43
_chemical_name_systematic
;
Dibromido(4,4'-dimethyl-2,2'-bipyridine-\k^2^<i>N</i>,<i>N</i>')zinc(II)
;
_space_group_IT_number 13
_symmetry_cell_setting monoclinic
_symmetry_space_group_name_Hall '-P 2yc'
_symmetry_space_group_name_H-M 'P 1 2/c 1'
_atom_sites_solution_hydrogens geom
_atom_sites_solution_primary direct
_atom_sites_solution_secondary difmap
_audit_creation_method SHELXL-97
_cell_angle_alpha 90.00
_cell_angle_beta 117.47(3)
_cell_angle_gamma 90.00
_cell_formula_units_Z 4
_cell_length_a 13.801(3)
_cell_length_b 8.2454(16)
_cell_length_c 13.716(3)
_cell_measurement_reflns_used 984
_cell_measurement_temperature 120(2)
_cell_measurement_theta_max 29.21
_cell_measurement_theta_min 2.47
_cell_volume 1384.8(6)
_computing_cell_refinement 'SAINT (Bruker, 1998)'
_computing_data_collection 'SMART (Bruker, 1998)'
_computing_data_reduction 'SAINT (Bruker, 1998)'
_computing_molecular_graphics 'ORTEP-3 (Farrugia, 1997)'
_computing_publication_material 'WinGX (Farrugia, 1999)'
_computing_structure_refinement 'SHELXTL (Sheldrick, 2008)'
_computing_structure_solution 'SHELXTL (Sheldrick, 2008)'
_diffrn_ambient_temperature 120(2)
_diffrn_measured_fraction_theta_full 0.987
_diffrn_measured_fraction_theta_max 0.987
_diffrn_measurement_device_type 'Bruker SMART CCD'
_diffrn_measurement_method 'phi and omega scans'
_diffrn_radiation_monochromator graphite
_diffrn_radiation_source 'fine-focus sealed tube'
_diffrn_radiation_type MoK\a
_diffrn_radiation_wavelength 0.71073
_diffrn_reflns_av_R_equivalents 0.0497
_diffrn_reflns_av_sigmaI/netI 0.0382
_diffrn_reflns_limit_h_max 18
_diffrn_reflns_limit_h_min -13
_diffrn_reflns_limit_k_max 11
_diffrn_reflns_limit_k_min -11
_diffrn_reflns_limit_l_max 17
_diffrn_reflns_limit_l_min -18
_diffrn_reflns_number 8352
_diffrn_reflns_theta_full 29.21
_diffrn_reflns_theta_max 29.21
_diffrn_reflns_theta_min 2.47
_diffrn_standards_number 0
_exptl_absorpt_coefficient_mu 7.523
_exptl_absorpt_correction_T_max 0.479
_exptl_absorpt_correction_T_min 0.157
_exptl_absorpt_correction_type multi-scan
_exptl_absorpt_process_details '(SADABS; Bruker, 1998)'
_exptl_crystal_colour Colorless
_exptl_crystal_density_diffrn 1.964
_exptl_crystal_density_method 'not measured'
_exptl_crystal_description Prism
_exptl_crystal_F_000 792
_exptl_crystal_size_max 0.30
_exptl_crystal_size_mid 0.22
_exptl_crystal_size_min 0.10
_refine_diff_density_max 0.615
_refine_diff_density_min -1.043
_refine_ls_extinction_method none
_refine_ls_goodness_of_fit_ref 1.066
_refine_ls_hydrogen_treatment constr
_refine_ls_matrix_type full
_refine_ls_number_parameters 156
_refine_ls_number_reflns 3560
_refine_ls_number_restraints 0
_refine_ls_restrained_S_all 1.066
_refine_ls_R_factor_all 0.0522
_refine_ls_R_factor_gt 0.0392
_refine_ls_shift/su_max 0.001
_refine_ls_shift/su_mean 0.000
_refine_ls_structure_factor_coef Fsqd
_refine_ls_weighting_details 'calc w=1/[\s^2^(Fo^2^)+(0.0449P)^2^+2.8230P] where P=(Fo^2^+2Fc^2^)/3'
_refine_ls_weighting_scheme calc
_refine_ls_wR_factor_gt 0.0928
_refine_ls_wR_factor_ref 0.0987
_reflns_number_gt 2963
_reflns_number_total 3560
_reflns_threshold_expression I>2\s(I)
_cod_data_source_file hb5556.cif
_cod_data_source_block I
_cod_original_cell_volume 1384.9(6)
_cod_original_sg_symbol_H-M 'P 2/c'
_cod_original_formula_sum 'C12 H12 Br2 N2 Zn1'
_cod_database_code 2226916
_cod_database_fobs_code 2226916

loop_
_symmetry_equiv_pos_as_xyz
'x, y, z'
'-x, y, -z+1/2'
'-x, -y, -z'
'x, -y, z-1/2'

loop_
_atom_site_type_symbol
_atom_site_label
_atom_site_fract_x
_atom_site_fract_y
_atom_site_fract_z
_atom_site_U_iso_or_equiv
_atom_site_adp_type
_atom_site_calc_flag
_atom_site_refinement_flags
_atom_site_occupancy
_atom_site_disorder_assembly
_atom_site_disorder_group
C C1 0.3828(3) 0.7308(4) 0.0326(3) 0.0225(7) Uani d . 1 . .
H H1 0.3650 0.8327 0.0001 0.027 Uiso calc R 1 . .
C C2 0.3490(3) 0.5946(5) -0.0343(3) 0.0251(8) Uani d . 1 . .
H H2 0.3082 0.6056 -0.1101 0.030 Uiso calc R 1 . .
C C3 0.3767(3) 0.4417(4) 0.0131(3) 0.0234(7) Uani d . 1 . .
C C4 0.3428(4) 0.2903(5) -0.0556(4) 0.0313(9) Uani d . 1 . .
H H4A 0.2979 0.2252 -0.0345 0.038 Uiso calc R 1 . .
H H4B 0.4065 0.2299 -0.0444 0.038 Uiso calc R 1 . .
H H4C 0.3022 0.3191 -0.1318 0.038 Uiso calc R 1 . .
C C5 0.4366(3) 0.4324(4) 0.1268(3) 0.0220(7) Uani d . 1 . .
H H5 0.4562 0.3319 0.1611 0.026 Uiso calc R 1 . .
C C6 0.4671(3) 0.5733(4) 0.1892(3) 0.0185(7) Uani d . 1 . .
C C7 0.1273(3) 0.7510(4) 0.1512(3) 0.0231(7) Uani d . 1 . .
H H7 0.1512 0.8521 0.1411 0.028 Uiso calc R 1 . .
C C8 0.1556(3) 0.6153(5) 0.1110(3) 0.0236(7) Uani d . 1 . .
H H8 0.1977 0.6260 0.0746 0.028 Uiso calc R 1 . .
C C9 0.1209(3) 0.4623(4) 0.1250(3) 0.0208(7) Uani d . 1 . .
C C10 0.1447(4) 0.3130(5) 0.0775(4) 0.0287(8) Uani d . 1 . .
H H10C 0.1371 0.3370 0.0058 0.034 Uiso calc R 1 . .
H H10B 0.0943 0.2289 0.0718 0.034 Uiso calc R 1 . .
H H10A 0.2179 0.2774 0.1244 0.034 Uiso calc R 1 . .
C C11 0.0594(3) 0.4535(4) 0.1817(3) 0.0218(7) Uani d . 1 . .
H H11 0.0357 0.3534 0.1938 0.026 Uiso calc R 1 . .
C C12 0.0334(3) 0.5942(4) 0.2202(3) 0.0181(7) Uani d . 1 . .
N N1 0.4399(3) 0.7211(3) 0.1415(3) 0.0186(6) Uani d . 1 . .
N N2 0.0668(3) 0.7419(3) 0.2042(3) 0.0186(6) Uani d . 1 . .
Zn Zn1 0.5000 0.91089(6) 0.2500 0.02024(14) Uani d S 1 . .
Zn Zn2 0.0000 0.93068(6) 0.2500 0.01997(14) Uani d S 1 . .
Br Br1 0.37461(4) 1.05907(4) 0.28513(4) 0.02607(11) Uani d . 1 . .
Br Br2 0.12396(4) 1.07654(4) 0.40271(4) 0.02828(11) Uani d . 1 . .

loop_
_atom_site_aniso_label
_atom_site_aniso_U_11
_atom_site_aniso_U_22
_atom_site_aniso_U_33
_atom_site_aniso_U_12
_atom_site_aniso_U_13
_atom_site_aniso_U_23
C1 0.0274(19) 0.0185(15) 0.0221(19) 0.0011(14) 0.0119(16) 0.0019(13)
C2 0.0263(19) 0.0284(18) 0.0186(18) -0.0019(15) 0.0085(15) -0.0024(14)
C3 0.0261(19) 0.0232(16) 0.0232(19) -0.0021(14) 0.0134(16) -0.0059(14)
C4 0.035(2) 0.0265(18) 0.026(2) -0.0044(17) 0.0089(18) -0.0115(16)
C5 0.0271(19) 0.0141(14) 0.0249(19) -0.0016(13) 0.0121(16) -0.0035(12)
C6 0.0262(18) 0.0125(13) 0.0187(18) -0.0021(12) 0.0118(15) -0.0013(12)
C7 0.0268(19) 0.0184(15) 0.025(2) -0.0015(14) 0.0127(16) 0.0010(13)
C8 0.028(2) 0.0240(16) 0.025(2) 0.0003(15) 0.0171(17) 0.0010(14)
C9 0.0227(18) 0.0196(15) 0.0191(18) 0.0039(13) 0.0087(15) -0.0007(13)
C10 0.033(2) 0.0238(17) 0.033(2) 0.0066(16) 0.0183(19) -0.0023(15)
C11 0.0289(19) 0.0138(14) 0.0249(19) 0.0006(13) 0.0142(16) -0.0001(12)
C12 0.0227(17) 0.0133(14) 0.0192(18) 0.0012(12) 0.0104(15) 0.0003(11)
N1 0.0222(15) 0.0147(12) 0.0177(15) -0.0004(11) 0.0082(12) -0.0013(10)
N2 0.0253(16) 0.0129(12) 0.0175(15) -0.0004(11) 0.0097(13) 0.0004(10)
Zn1 0.0277(3) 0.0107(2) 0.0231(3) 0.000 0.0123(3) 0.000
Zn2 0.0274(3) 0.0106(2) 0.0212(3) 0.000 0.0106(3) 0.000
Br1 0.0329(2) 0.01709(16) 0.0322(2) 0.00397(14) 0.01838(17) 0.00109(14)
Br2 0.0317(2) 0.01954(17) 0.0281(2) -0.00180(14) 0.00900(17) -0.00723(14)

loop_
_atom_type_symbol
_atom_type_description
_atom_type_scat_dispersion_real
_atom_type_scat_dispersion_imag
_atom_type_scat_source
C C 0.0033 0.0016 'International Tables Vol C Tables 4.2.6.8 and 6.1.1.4'
H H 0.0000 0.0000 'International Tables Vol C Tables 4.2.6.8 and 6.1.1.4'
N N 0.0061 0.0033 'International Tables Vol C Tables 4.2.6.8 and 6.1.1.4'
O O 0.0106 0.0060 'International Tables Vol C Tables 4.2.6.8 and 6.1.1.4'
Zn Zn 0.2839 1.4301 'International Tables Vol C Tables 4.2.6.8 and 6.1.1.4'
Br Br -0.2901 2.4595 'International Tables Vol C Tables 4.2.6.8 and 6.1.1.4'

loop_
_geom_angle_atom_site_label_1
_geom_angle_atom_site_label_2
_geom_angle_atom_site_label_3
_geom_angle_site_symmetry_1
_geom_angle_site_symmetry_3
_geom_angle
_geom_angle_publ_flag
N1 C1 C2 . . 122.5(3) ?
N1 C1 H1 . . 118.7 ?
C2 C1 H1 . . 118.7 ?
C1 C2 C3 . . 119.3(4) ?
C1 C2 H2 . . 120.4 ?
C3 C2 H2 . . 120.4 ?
C2 C3 C5 . . 117.9(3) ?
C2 C3 C4 . . 121.4(4) ?
C5 C3 C4 . . 120.6(4) ?
C3 C4 H4A . . 109.5 ?
C3 C4 H4B . . 109.5 ?
H4A C4 H4B . . 109.5 ?
C3 C4 H4C . . 109.5 ?
H4A C4 H4C . . 109.5 ?
H4B C4 H4C . . 109.5 ?
C6 C5 C3 . . 120.0(3) ?
C6 C5 H5 . . 120.0 ?
C3 C5 H5 . . 120.0 ?
N1 C6 C5 . . 121.3(4) ?
N1 C6 C6 . 2_655 115.6(2) ?
C5 C6 C6 . 2_655 123.1(2) ?
N2 C7 C8 . . 122.2(3) ?
N2 C7 H7 . . 118.9 ?
C8 C7 H7 . . 118.9 ?
C7 C8 C9 . . 120.1(3) ?
C7 C8 H8 . . 119.9 ?
C9 C8 H8 . . 119.9 ?
C8 C9 C11 . . 117.4(3) ?
C8 C9 C10 . . 121.8(3) ?
C11 C9 C10 . . 120.8(3) ?
C9 C10 H10C . . 109.5 ?
C9 C10 H10B . . 109.5 ?
H10C C10 H10B . . 109.5 ?
C9 C10 H10A . . 109.5 ?
H10C C10 H10A . . 109.5 ?
H10B C10 H10A . . 109.5 ?
C12 C11 C9 . . 120.0(3) ?
C12 C11 H11 . . 120.0 ?
C9 C11 H11 . . 120.0 ?
N2 C12 C11 . . 121.5(3) ?
N2 C12 C12 . 2 115.6(2) ?
C11 C12 C12 . 2 122.9(2) ?
C1 N1 C6 . . 119.0(3) ?
C1 N1 Zn1 . . 126.8(2) ?
C6 N1 Zn1 . . 114.1(2) ?
C7 N2 C12 . . 118.8(3) ?
C7 N2 Zn2 . . 127.2(2) ?
C12 N2 Zn2 . . 113.5(2) ?
N1 Zn1 N1 . 2_655 80.61(17) y
N1 Zn1 Br1 . 2_655 109.77(9) n
N1 Zn1 Br1 2_655 2_655 117.20(9) ?
N1 Zn1 Br1 . . 117.20(9) n
N1 Zn1 Br1 2_655 . 109.77(9) ?
Br1 Zn1 Br1 2_655 . 117.13(3) n
N2 Zn2 N2 . 2 81.15(17) y
N2 Zn2 Br2 . . 114.76(9) n
N2 Zn2 Br2 2 . 111.31(9) n
N2 Zn2 Br2 . 2 111.31(9) ?
N2 Zn2 Br2 2 2 114.76(9) ?
Br2 Zn2 Br2 . 2 118.01(4) n

loop_
_geom_bond_atom_site_label_1
_geom_bond_atom_site_label_2
_geom_bond_site_symmetry_2
_geom_bond_distance
_geom_bond_publ_flag
C1 N1 . 1.332(5) ?
C1 C2 . 1.388(5) ?
C1 H1 . 0.9300 ?
C2 C3 . 1.388(5) ?
C2 H2 . 0.9300 ?
C3 C5 . 1.390(6) ?
C3 C4 . 1.503(5) ?
C4 H4A . 0.9600 ?
C4 H4B . 0.9600 ?
C4 H4C . 0.9600 ?
C5 C6 . 1.387(5) ?
C5 H5 . 0.9300 ?
C6 N1 . 1.351(4) ?
C6 C6 2_655 1.487(8) ?
C7 N2 . 1.339(5) ?
C7 C8 . 1.380(5) ?
C7 H7 . 0.9300 ?
C8 C9 . 1.393(5) ?
C8 H8 . 0.9300 ?
C9 C11 . 1.394(5) ?
C9 C10 . 1.498(5) ?
C10 H10C . 0.9600 ?
C10 H10B . 0.9600 ?
C10 H10A . 0.9600 ?
C11 C12 . 1.389(5) ?
C11 H11 . 0.9300 ?
C12 N2 . 1.355(4) ?
C12 C12 2 1.488(7) ?
Zn1 N1 . 2.053(3) y
Zn2 N2 . 2.050(3) y
Zn1 N1 2_655 2.053(3) ?
Zn1 Br1 2_655 2.3428(6) ?
Zn1 Br1 . 2.3428(6) y
Zn2 N2 2 2.050(3) ?
Zn2 Br2 . 2.3356(9) y
Zn2 Br2 2 2.3356(9) ?

loop_
_geom_hbond_atom_site_label_D
_geom_hbond_atom_site_label_H
_geom_hbond_atom_site_label_A
_geom_hbond_site_symmetry_A
_geom_hbond_distance_DH
_geom_hbond_distance_HA
_geom_hbond_distance_DA
_geom_hbond_angle_DHA
_geom_hbond_publ_flag
C10 H10A Br1 1_545 0.96 2.89 3.772(5) 152 yes

loop_
_geom_torsion_atom_site_label_1
_geom_torsion_atom_site_label_2
_geom_torsion_atom_site_label_3
_geom_torsion_atom_site_label_4
_geom_torsion_site_symmetry_1
_geom_torsion_site_symmetry_2
_geom_torsion_site_symmetry_3
_geom_torsion_site_symmetry_4
_geom_torsion
_geom_torsion_publ_flag
N1 C1 C2 C3 . . . . -1.1(6) ?
C1 C2 C3 C5 . . . . 0.8(6) ?
C1 C2 C3 C4 . . . . -179.6(4) ?
C2 C3 C5 C6 . . . . -0.2(6) ?
C4 C3 C5 C6 . . . . -179.9(4) ?
C3 C5 C6 N1 . . . . -0.2(6) ?
C3 C5 C6 C6 . . . 2_655 -178.8(4) ?
N2 C7 C8 C9 . . . . 0.0(6) ?
C7 C8 C9 C11 . . . . -1.0(6) ?
C7 C8 C9 C10 . . . . 176.7(4) ?
C8 C9 C11 C12 . . . . 1.0(6) ?
C10 C9 C11 C12 . . . . -176.7(4) ?
C9 C11 C12 N2 . . . . -0.2(6) ?
C9 C11 C12 C12 . . . 2 179.1(4) ?
C2 C1 N1 C6 . . . . 0.7(6) ?
C2 C1 N1 Zn1 . . . . 177.7(3) ?
C5 C6 N1 C1 . . . . -0.1(6) ?
C6 C6 N1 C1 2_655 . . . 178.7(4) ?
C5 C6 N1 Zn1 . . . . -177.4(3) ?
C6 C6 N1 Zn1 2_655 . . . 1.4(5) ?
C8 C7 N2 C12 . . . . 0.9(6) ?
C8 C7 N2 Zn2 . . . . -170.8(3) ?
C11 C12 N2 C7 . . . . -0.8(6) ?
C12 C12 N2 C7 2 . . . 179.9(4) ?
C11 C12 N2 Zn2 . . . . 172.0(3) ?
C12 C12 N2 Zn2 2 . . . -7.3(5) ?
C1 N1 Zn1 N1 . . . 2_655 -177.6(4) ?
C6 N1 Zn1 N1 . . . 2_655 -0.5(2) ?
C1 N1 Zn1 Br1 . . . 2_655 -62.0(3) ?
C6 N1 Zn1 Br1 . . . 2_655 115.1(3) ?
C1 N1 Zn1 Br1 . . . . 74.9(3) ?
C6 N1 Zn1 Br1 . . . . -108.0(3) ?
C7 N2 Zn2 N2 . . . 2 174.8(4) ?
C12 N2 Zn2 N2 . . . 2 2.71(19) ?
C7 N2 Zn2 Br2 . . . . -75.8(3) ?
C12 N2 Zn2 Br2 . . . . 112.2(3) ?
C7 N2 Zn2 Br2 . . . 2 61.5(3) ?
C12 N2 Zn2 Br2 . . . 2 -110.5(3) ?
